data_7039064
loop_
_publ_author_name
'Li, Yu-Ling'
'Zhao, Dan'
'Zhao, Yue'
'Wang, Peng'
'Wang, Huai-Wei'
'Sun, Wei-Yin'

_publ_section_title
;
 Synthesis, structure, and magnetic and catalytic properties of metal
 frameworks with 2,2'-dinitro-4,4'-biphenyldicarboxylate and
 imidazole-containing tripodal ligands.
;
_journal_issue 21
_journal_name_full 'Dalton transactions (Cambridge, England : 2003)'
_journal_page_first 8816
_journal_page_last 8823
_journal_paper_doi 10.1039/c6dt00568c
_journal_volume 45
_journal_year 2016
_chemical_formula_moiety 'C79 H46 N19 O28 Zn3,4??C5H11NO??'
_chemical_formula_sum 'C109 H90 N23 O32 Zn3'
_chemical_formula_weight 2430.14
_space_group_crystal_system monoclinic
_space_group_IT_number 14
_space_group_name_Hall '-P 2ybc'
_space_group_name_H-M_alt 'P 1 21/c 1'
_symmetry_space_group_name_Hall '-P 2ybc'
_symmetry_space_group_name_H-M 'P 1 21/c 1'
_atom_sites_solution_hydrogens mixed
_audit_creation_method SHELXL-2014/7
_audit_update_record
;
2016-03-20 deposited with the CCDC.
2016-04-13 downloaded from the CCDC.
;
_cell_angle_alpha 90
_cell_angle_beta 90.6390(14)
_cell_angle_gamma 90
_cell_formula_units_Z 4
_cell_length_a 12.1150(12)
_cell_length_b 25.7510(16)
_cell_length_c 35.5880(13)
_cell_measurement_reflns_used 9982
_cell_measurement_temperature 123(2)
_cell_measurement_theta_max 25.64
_cell_measurement_theta_min 2.19
_cell_volume 11101.8(14)
_computing_cell_refinement 'Bruker SMART'
_computing_data_collection 'Bruker SMART'
_computing_data_reduction 'Bruker SAINT'
_computing_molecular_graphics 'Bruker SHELXTL'
_computing_publication_material 'Bruker SHELXTL'
_computing_structure_refinement 'SHELXL-2014/7 (Sheldrick, 2014)'
_computing_structure_solution 'SHELXS-2014/7 (Sheldrick, 2014)'
_diffrn_ambient_temperature 123(2)
_diffrn_measured_fraction_theta_full 0.995
_diffrn_measured_fraction_theta_max 0.995
_diffrn_measurement_device_type 'CCD area detector'
_diffrn_measurement_method 'phi and omega scans'
_diffrn_radiation_type MoK\a
_diffrn_radiation_wavelength 0.71073
_diffrn_reflns_av_R_equivalents 0.0344
_diffrn_reflns_av_unetI/netI 0.0508
_diffrn_reflns_Laue_measured_fraction_full 0.995
_diffrn_reflns_Laue_measured_fraction_max 0.995
_diffrn_reflns_limit_h_max 14
_diffrn_reflns_limit_h_min -14
_diffrn_reflns_limit_k_max 30
_diffrn_reflns_limit_k_min -16
_diffrn_reflns_limit_l_max 37
_diffrn_reflns_limit_l_min -42
_diffrn_reflns_number 45963
_diffrn_reflns_point_group_measured_fraction_full 0.995
_diffrn_reflns_point_group_measured_fraction_max 0.995
_diffrn_reflns_theta_full 25.000
_diffrn_reflns_theta_max 25.000
_diffrn_reflns_theta_min 0.976
_diffrn_source 'fine-focus sealed tube'
_exptl_absorpt_coefficient_mu 0.734
_exptl_absorpt_correction_T_max 0.871
_exptl_absorpt_correction_T_min 0.842
_exptl_absorpt_correction_type multi-scan
_exptl_absorpt_process_details SADABS
_exptl_crystal_colour 'light yellow'
_exptl_crystal_density_diffrn 1.454
_exptl_crystal_description platelet
_exptl_crystal_F_000 5004
_exptl_crystal_size_max 0.260
_exptl_crystal_size_mid 0.240
_exptl_crystal_size_min 0.190
_platon_squeeze_details
;
In order to subtract the contribution from the disordered solvent molecules,
the SQUEEZE command was applied.
SQUEEZE removed four DEF per formula unit. This valueis calculated based upon volume/count_electrons analysis.
See ref. Bi, Y. F.; Wang, X. T.; Liao, W. P.; Wang, X. F.; Wang, X. W.;
Zhang, H. J.; Gao, S. J. Am. Chem. Soc. 2009, 131, 11650.
;
_refine_diff_density_max 1.135
_refine_diff_density_min -1.871
_refine_diff_density_rms 0.111
_refine_ls_extinction_method none
_refine_ls_goodness_of_fit_ref 1.048
_refine_ls_hydrogen_treatment constr
_refine_ls_matrix_type full
_refine_ls_number_parameters 1180
_refine_ls_number_reflns 19461
_refine_ls_number_restraints 90
_refine_ls_restrained_S_all 1.075
_refine_ls_R_factor_all 0.0814
_refine_ls_R_factor_gt 0.0616
_refine_ls_shift/su_max 0.032
_refine_ls_shift/su_mean 0.001
_refine_ls_structure_factor_coef Fsqd
_refine_ls_weighting_details 'w=1/[\s^2^(Fo^2^)+(0.1289P)^2^] where P=(Fo^2^+2Fc^2^)/3'
_refine_ls_weighting_scheme calc
_refine_ls_wR_factor_gt 0.1884
_refine_ls_wR_factor_ref 0.1986
_reflns_Friedel_coverage 0.000
_reflns_number_gt 13425
_reflns_number_total 19461
_reflns_threshold_expression 'I > 2\s(I)'
_cod_data_source_file c6dt00568c2.cif
_cod_data_source_block 3
_cod_depositor_comments 'Adding full bibliography for 7039062--7039065.cif.'
_cod_database_code 7039064
_shelx_shelxl_version_number 2014/7
_shelx_space_group_comment
;
The symmetry employed for this shelxl refinement is uniquely defined
by the following loop, which should always be used as a source of
symmetry information in preference to the above space-group names.
They are only intended as comments.
;
_shelx_estimated_absorpt_t_min 0.832
_shelx_estimated_absorpt_t_max 0.873

loop_
_space_group_symop_operation_xyz
'x, y, z'
'-x, y+1/2, -z+1/2'
'-x, -y, -z'
'x, -y-1/2, z-1/2'

loop_
_atom_site_label
_atom_site_type_symbol
_atom_site_fract_x
_atom_site_fract_y
_atom_site_fract_z
_atom_site_U_iso_or_equiv
_atom_site_adp_type
_atom_site_occupancy
_atom_site_site_symmetry_order
_atom_site_calc_flag
_atom_site_refinement_flags_posn
_atom_site_refinement_flags_adp
_atom_site_refinement_flags_occupancy
_atom_site_disorder_assembly
_atom_site_disorder_group
Zn1 Zn 0.78299(3) 0.79148(2) 0.33474(2) 0.02487(13) Uani 1 1 d . . . . .
Zn2 Zn -0.22535(4) 0.82646(2) 0.19303(2) 0.02800(13) Uani 1 1 d . . . . .
Zn3 Zn 0.10025(4) 0.71289(2) 0.48166(2) 0.04144(16) Uani 1 1 d . . . . .
N1 N 0.7882(3) 0.78607(13) 0.39055(8) 0.0321(8) Uani 1 1 d . . . . .
N2 N 0.7480(3) 0.76501(15) 0.44843(8) 0.0362(8) Uani 1 1 d . . . . .
N3 N 0.7931(3) 0.69391(14) 0.63895(8) 0.0352(8) Uani 1 1 d . . . . .
N4 N 0.7595(3) 0.71153(14) 0.57915(9) 0.0367(8) Uani 1 1 d . . . . .
N5 N 0.2512(3) 0.68589(15) 0.49521(9) 0.0393(9) Uani 1 1 d . . . . .
N6 N 0.4288(3) 0.68246(14) 0.50441(9) 0.0375(8) Uani 1 1 d . . . . .
N7 N 0.6296(3) 0.80543(13) 0.31485(8) 0.0317(7) Uani 1 1 d . . . . .
N8 N 0.4530(3) 0.80686(13) 0.30239(8) 0.0314(7) Uani 1 1 d . . . . .
N9 N 0.0988(3) 0.71553(16) 0.42481(10) 0.0468(10) Uani 1 1 d . . . . .
N10 N 0.1375(3) 0.73364(14) 0.36641(9) 0.0347(8) Uani 1 1 d . . . . .
N11 N -0.0643(3) 0.82633(13) 0.21128(8) 0.0322(8) Uani 1 1 d . . . . .
N12 N 0.0867(3) 0.81296(13) 0.24420(8) 0.0289(7) Uani 1 1 d . . . . .
N13 N 0.7548(4) 0.50250(17) 0.29816(13) 0.0681(14) Uani 1 1 d . . . . .
N14 N 0.7453(4) 0.4857(2) 0.20811(15) 0.0780(15) Uani 1 1 d . . . . .
N15 N -0.3469(5) 0.5392(4) 0.49286(19) 0.150 Uani 1 1 d . U . . .
N16 N -0.4472(3) 0.55248(15) 0.60923(12) 0.0509(10) Uani 1 1 d . . . . .
N17 N -0.7407(4) 0.6644(2) 0.22524(15) 0.0723(14) Uani 1 1 d . . . . .
N18 N -0.7325(6) 0.62034(19) 0.31099(17) 0.0915(19) Uani 1 1 d . . . . .
N19 N 0.038(2) 0.9753(8) 0.4099(6) 0.145(8) Uani 0.5 1 d . . P A 1
N19' N 0.2426(14) 0.9962(5) 0.5184(4) 0.212(13) Uani 0.5 1 d D . P A 2
O1 O 0.6609(5) 0.50689(18) 0.30947(17) 0.121(2) Uani 1 1 d . . . . .
O2 O 0.8026(5) 0.46210(15) 0.29668(15) 0.113(2) Uani 1 1 d . . . . .
O3 O 0.7120(3) 0.52850(19) 0.21409(14) 0.0979(17) Uani 1 1 d . . . . .
O4 O 0.6834(4) 0.4514(3) 0.1978(3) 0.192(4) Uani 1 1 d . . . . .
O5 O -0.2927(2) 0.76614(12) 0.21721(8) 0.0439(7) Uani 1 1 d . . . . .
O6 O -0.4422(3) 0.79228(13) 0.18652(10) 0.0585(9) Uani 1 1 d . . . . .
O7 O -0.7078(3) 0.39005(11) 0.28922(8) 0.0437(7) Uani 1 1 d . . . . .
O8 O -0.8064(3) 0.43126(13) 0.33133(10) 0.0663(11) Uani 1 1 d . . . . .
O9 O -0.7909(4) 0.7033(2) 0.21586(17) 0.1085(18) Uani 1 1 d . . . . .
O10 O -0.7855(4) 0.6236(2) 0.2263(2) 0.161(3) Uani 1 1 d . . . . .
O11 O -0.6704(6) 0.6575(2) 0.31417(17) 0.139(3) Uani 1 1 d . . . . .
O12 O -0.8151(7) 0.6191(2) 0.3248(3) 0.235(6) Uani 1 1 d . . . . .
O13 O -0.0261(4) 0.6635(2) 0.48741(19) 0.128 Uani 1 1 d D U . . .
O14 O 0.0382(5) 0.6705(2) 0.53997(19) 0.1288(7) Uani 1 1 d D U . . .
O15 O -0.5771(4) 0.37768(14) 0.64401(13) 0.0886(15) Uani 1 1 d . . . . .
H15A H -0.6210 0.3539 0.6471 0.133 Uiso 1 1 d R U . . .
O16 O -0.4882(3) 0.31958(13) 0.60971(10) 0.0669(11) Uani 1 1 d . . . . .
O17 O -0.3858(6) 0.5634(3) 0.46920(17) 0.150 Uani 1 1 d . . . . .
O18 O -0.4397(3) 0.58745(15) 0.58668(12) 0.0778(12) Uani 1 1 d . . . . .
O19 O -0.4837(4) 0.55827(15) 0.64175(13) 0.0889(14) Uani 1 1 d . . . . .
O20 O 0.2059(4) 0.80526(18) 0.47385(15) 0.097 Uani 1 1 d . . . . .
O21 O 0.0508(4) 0.78082(15) 0.50146(12) 0.0751(11) Uani 1 1 d . . . . .
O22 O 0.8519(2) 0.73250(10) 0.30687(7) 0.0293(6) Uani 1 1 d . . . . .
O23 O 0.7190(2) 0.69130(11) 0.33605(8) 0.0434(8) Uani 1 1 d . . . . .
O24 O 1.1458(3) 0.35205(12) 0.18708(8) 0.0445(7) Uani 1 1 d . . . . .
O25 O 0.9985(3) 0.35338(14) 0.14924(9) 0.0585(9) Uani 1 1 d . . . . .
O26 O -0.3647(4) 0.4918(3) 0.49478(16) 0.150 Uani 1 1 d D . . . .
O27 O 0.136(2) 0.9721(6) 0.3956(5) 0.178(7) Uani 0.5 1 d . . P A 1
O28 O -0.034(2) 1.0002(7) 0.3999(4) 0.215(11) Uani 0.5 1 d . . P A 1
C80 C -0.6932(3) 0.48134(16) 0.29163(11) 0.0364(10) Uani 1 1 d . . . . .
O27' O 0.3235(18) 0.9870(9) 0.4978(9) 0.333(17) Uani 0.5 1 d . . P A 2
O28' O 0.2405(13) 1.0330(6) 0.5387(6) 0.216(10) Uani 0.5 1 d D . P A 2
C1 C 0.5888(3) 0.72191(18) 0.47564(11) 0.0372(10) Uani 1 1 d . . . . .
H1 H 0.5508 0.7246 0.4529 0.045 Uiso 1 1 calc R U . . .
C2 C 0.6955(3) 0.74046(17) 0.47975(10) 0.0334(9) Uani 1 1 d . . . . .
C3 C 0.7530(3) 0.73694(17) 0.51336(10) 0.0345(9) Uani 1 1 d . . . . .
H3 H 0.8246 0.7497 0.5155 0.041 Uiso 1 1 calc R U . . .
C4 C 0.7025(3) 0.71425(16) 0.54365(10) 0.0325(9) Uani 1 1 d . . . . .
C5 C 0.5956(3) 0.69471(17) 0.54080(11) 0.0360(9) Uani 1 1 d . . . . .
H5 H 0.5620 0.6790 0.5612 0.043 Uiso 1 1 calc R U . . .
C6 C 0.5410(3) 0.69932(16) 0.50665(11) 0.0346(9) Uani 1 1 d . . . . .
C7 C 0.7256(3) 0.75668(17) 0.41200(10) 0.0362(10) Uani 1 1 d . . . . .
H7 H 0.6730 0.7333 0.4030 0.043 Uiso 1 1 calc R U . . .
C8 C 0.8530(5) 0.8134(3) 0.41439(13) 0.0730(19) Uani 1 1 d . . . . .
H8 H 0.9060 0.8375 0.4074 0.088 Uiso 1 1 calc R U . . .
C9 C 0.8290(5) 0.8001(3) 0.45002(13) 0.085(2) Uani 1 1 d . . . . .
H9 H 0.8626 0.8131 0.4717 0.102 Uiso 1 1 calc R U . . .
C10 C 0.7200(4) 0.69100(18) 0.61130(10) 0.0386(10) Uani 1 1 d . . . . .
H10 H 0.6500 0.6766 0.6136 0.046 Uiso 1 1 calc R U . . .
C11 C 0.8819(4) 0.7168(3) 0.62392(14) 0.078(2) Uani 1 1 d . . . . .
H11 H 0.9473 0.7235 0.6369 0.093 Uiso 1 1 calc R U . . .
C12 C 0.8637(4) 0.7288(3) 0.58720(14) 0.081(2) Uani 1 1 d . . . . .
H12 H 0.9120 0.7453 0.5710 0.097 Uiso 1 1 calc R U . . .
C13 C 0.3443(4) 0.70996(18) 0.49018(11) 0.0401(10) Uani 1 1 d . . . . .
H13 H 0.3512 0.7419 0.4783 0.048 Uiso 1 1 calc R U . . .
C14 C 0.2760(4) 0.6405(2) 0.51355(12) 0.0494(12) Uani 1 1 d . . . . .
H14 H 0.2249 0.6156 0.5207 0.059 Uiso 1 1 calc R U . . .
C15 C 0.3852(4) 0.63761(19) 0.51966(12) 0.0492(12) Uani 1 1 d . . . . .
H15 H 0.4237 0.6110 0.5317 0.059 Uiso 1 1 calc R U . . .
C16 C 0.2710(3) 0.80789(16) 0.27264(10) 0.0326(9) Uani 1 1 d . . . . .
H16 H 0.3005 0.8241 0.2516 0.039 Uiso 1 1 calc R U . . .
C17 C 0.3371(3) 0.79493(16) 0.30337(11) 0.0320(9) Uani 1 1 d . . . . .
C18 C 0.2953(3) 0.77038(17) 0.33459(10) 0.0338(9) Uani 1 1 d . . . . .
H18 H 0.3403 0.7625 0.3551 0.041 Uiso 1 1 calc R U . . .
C19 C 0.1843(3) 0.75797(16) 0.33434(10) 0.0317(9) Uani 1 1 d . . . . .
C20 C 0.1150(3) 0.77081(16) 0.30450(10) 0.0307(9) Uani 1 1 d . . . . .
H20 H 0.0403 0.7625 0.3050 0.037 Uiso 1 1 calc R U . . .
C21 C 0.1588(3) 0.79584(15) 0.27434(10) 0.0283(8) Uani 1 1 d . . . . .
C22 C 0.5340(3) 0.78375(16) 0.32170(11) 0.0331(9) Uani 1 1 d . . . . .
H22 H 0.5240 0.7559 0.3379 0.040 Uiso 1 1 calc R U . . .
C23 C 0.6081(3) 0.84370(18) 0.28913(12) 0.0417(11) Uani 1 1 d . . . . .
H23 H 0.6610 0.8655 0.2789 0.050 Uiso 1 1 calc R U . . .
C24 C 0.5015(4) 0.84521(19) 0.28090(13) 0.0489(12) Uani 1 1 d . . . . .
H24 H 0.4662 0.8675 0.2641 0.059 Uiso 1 1 calc R U . . .
C25 C 0.1638(4) 0.7419(2) 0.40232(12) 0.0483(12) Uani 1 1 d . . . . .
H25 H 0.2207 0.7635 0.4105 0.058 Uiso 1 1 calc R U . . .
C26 C 0.0266(4) 0.6896(2) 0.40203(13) 0.0512(13) Uani 1 1 d . . . . .
H26 H -0.0297 0.6679 0.4102 0.061 Uiso 1 1 calc R U . . .
C27 C 0.0493(4) 0.7000(2) 0.36620(13) 0.0518(13) Uani 1 1 d . . . . .
H27 H 0.0125 0.6871 0.3451 0.062 Uiso 1 1 calc R U . . .
C28 C -0.0192(3) 0.80036(15) 0.23943(10) 0.0285(9) Uani 1 1 d . . . . .
H28 H -0.0565 0.7763 0.2541 0.034 Uiso 1 1 calc R U . . .
C29 C 0.0174(4) 0.85711(19) 0.19737(12) 0.0464(12) Uani 1 1 d . . . . .
H29 H 0.0096 0.8800 0.1773 0.056 Uiso 1 1 calc R U . . .
C30 C 0.1115(4) 0.8491(2) 0.21734(12) 0.0477(12) Uani 1 1 d . . . . .
H30 H 0.1795 0.8650 0.2136 0.057 Uiso 1 1 calc R U . . .
C31 C 0.7985(3) 0.69130(15) 0.31443(10) 0.0278(8) Uani 1 1 d . . . . .
C32 C 0.8349(3) 0.64177(15) 0.29636(10) 0.0302(9) Uani 1 1 d . . . . .
C33 C 0.7844(4) 0.59533(16) 0.30506(12) 0.0409(10) Uani 1 1 d . . . . .
H33 H 0.7303 0.5945 0.3234 0.049 Uiso 1 1 calc R U . . .
C34 C 0.8130(4) 0.55067(16) 0.28698(12) 0.0411(10) Uani 1 1 d . . . . .
C35 C 0.8939(4) 0.54889(17) 0.25912(12) 0.0397(10) Uani 1 1 d . . . . .
C36 C 0.9457(4) 0.59535(19) 0.25140(13) 0.0502(12) Uani 1 1 d . . . . .
H36 H 1.0010 0.5959 0.2335 0.060 Uiso 1 1 calc R U . . .
C37 C 0.9184(4) 0.64072(17) 0.26930(12) 0.0439(11) Uani 1 1 d . . . . .
H37 H 0.9558 0.6712 0.2634 0.053 Uiso 1 1 calc R U . . .
C38 C 0.9283(4) 0.50140(18) 0.23801(12) 0.0409(10) Uani 1 1 d . . . . .
C39 C 1.0366(4) 0.4848(2) 0.24265(15) 0.0591(14) Uani 1 1 d . . . . .
H39 H 1.0833 0.5026 0.2591 0.071 Uiso 1 1 calc R U . . .
C40 C 1.0762(4) 0.4424(2) 0.22325(14) 0.0536(13) Uani 1 1 d . . . . .
H40 H 1.1488 0.4319 0.2273 0.064 Uiso 1 1 calc R U . . .
C41 C 1.0112(3) 0.41548(16) 0.19821(11) 0.0337(9) Uani 1 1 d . . . . .
C42 C 0.9024(4) 0.43087(18) 0.19396(13) 0.0449(11) Uani 1 1 d . . . . .
H42 H 0.8557 0.4129 0.1776 0.054 Uiso 1 1 calc R U . . .
C43 C 0.8636(4) 0.47241(18) 0.21370(13) 0.0434(11) Uani 1 1 d . . . . .
C44 C 1.0533(4) 0.36994(17) 0.17584(12) 0.0391(10) Uani 1 1 d . . . . .
C45 C -0.3940(4) 0.76198(18) 0.20743(12) 0.0421(11) Uani 1 1 d . . . . .
C46 C -0.4541(4) 0.71489(17) 0.22267(12) 0.0401(10) Uani 1 1 d . . . . .
C47 C -0.3976(4) 0.67546(19) 0.24088(14) 0.0526(12) Uani 1 1 d . . . . .
H47 H -0.3217 0.6783 0.2446 0.063 Uiso 1 1 calc R U . . .
C48 C -0.4520(4) 0.6320(2) 0.25352(14) 0.0570(13) Uani 1 1 d . . . . .
H48 H -0.4116 0.6056 0.2651 0.068 Uiso 1 1 calc R U . . .
C49 C -0.5655(4) 0.62657(17) 0.24948(12) 0.0435(11) Uani 1 1 d . . . . .
C50 C -0.6205(4) 0.66639(19) 0.23107(13) 0.0477(11) Uani 1 1 d . . . . .
C51 C -0.5667(4) 0.71058(18) 0.21856(13) 0.0467(11) Uani 1 1 d . . . . .
H51 H -0.6069 0.7373 0.2074 0.056 Uiso 1 1 calc R U . . .
C52 C -0.6139(4) 0.57729(17) 0.26429(12) 0.0430(11) Uani 1 1 d . . . . .
C53 C -0.5760(4) 0.5302(2) 0.25011(14) 0.0591(14) Uani 1 1 d . . . . .
H53 H -0.5227 0.5303 0.2315 0.071 Uiso 1 1 calc R U . . .
C54 C -0.6160(4) 0.48322(18) 0.26304(14) 0.0534(13) Uani 1 1 d . . . . .
H54 H -0.5908 0.4525 0.2525 0.064 Uiso 1 1 calc R U . . .
C56 C -0.7281(4) 0.52679(17) 0.30679(12) 0.0421(9) Uani 1 1 d . U . . .
H56 H -0.7782 0.5263 0.3264 0.051 Uiso 1 1 calc R U . . .
C57 C -0.6897(4) 0.57380(17) 0.29337(13) 0.0442(11) Uani 1 1 d . . . . .
C58 C -0.7392(4) 0.43082(17) 0.30596(11) 0.0395(9) Uani 1 1 d . U . . .
C59 C -0.0310(6) 0.6487(3) 0.5175(2) 0.1266(7) Uani 1 1 d D U . . .
C60 C -0.1153(7) 0.6117(3) 0.5296(3) 0.1234(7) Uani 1 1 d . U . . .
C61 C -0.1117(6) 0.5961(3) 0.5629(3) 0.1160(12) Uani 1 1 d . U . . .
H61 H -0.0578 0.6099 0.5788 0.139 Uiso 1 1 calc R U . . .
C62 C -0.1825(4) 0.5600(2) 0.57732(16) 0.0610(14) Uani 1 1 d . . . . .
H62 H -0.1750 0.5507 0.6025 0.073 Uiso 1 1 calc R U . . .
C63 C -0.2649(4) 0.53667(19) 0.55585(12) 0.0493(12) Uani 1 1 d . . . . .
C64 C -0.2781(5) 0.5552(2) 0.51991(14) 0.0664(16) Uani 1 1 d . . . . .
C65 C -0.1993(7) 0.5926(3) 0.50546(18) 0.106 Uani 1 1 d . . . . .
H65 H -0.2040 0.6037 0.4806 0.128 Uiso 1 1 calc R U . . .
C66 C -0.3299(4) 0.49444(19) 0.57242(12) 0.0465(12) Uani 1 1 d . . . . .
C67 C -0.2995(5) 0.4432(2) 0.56427(16) 0.077(2) Uani 1 1 d . . . . .
H67 H -0.2418 0.4372 0.5478 0.093 Uiso 1 1 calc R U . . .
C68 C -0.3532(5) 0.4012(2) 0.58014(15) 0.0702(17) Uani 1 1 d . . . . .
H68 H -0.3315 0.3676 0.5740 0.084 Uiso 1 1 calc R U . . .
C69 C -0.4392(4) 0.40859(18) 0.60505(12) 0.0451(11) Uani 1 1 d . . . . .
C70 C -0.4660(4) 0.45873(17) 0.61464(12) 0.0433(11) Uani 1 1 d . . . . .
H70 H -0.5213 0.4648 0.6320 0.052 Uiso 1 1 calc R U . . .
C71 C -0.4113(4) 0.50039(17) 0.59859(12) 0.0418(11) Uani 1 1 d . . . . .
C72 C -0.5016(4) 0.36339(19) 0.61924(14) 0.0529(13) Uani 1 1 d . . . . .
C73 C 0.1161(6) 0.8140(3) 0.4896(3) 0.110(3) Uani 1 1 d . . . . .
C74 C 0.0819(8) 0.8695(3) 0.4946(3) 0.129(2) Uani 1 1 d . U . . .
C75 C -0.0018(7) 0.8874(3) 0.5137(3) 0.124(2) Uani 1 1 d . U . . .
H75 H -0.0390 0.8639 0.5288 0.149 Uiso 1 1 d R U . . .
C76 C -0.0323(7) 0.9373(3) 0.5151(3) 0.124(3) Uani 1 1 d . . . . .
H76 H -0.0616 0.9527 0.5364 0.149 Uiso 1 1 d R U . A .
C77 C -0.0105(12) 0.9694(5) 0.4736(4) 0.086(4) Uani 0.5 1 d . . P A 1
C78 C 0.0459(13) 0.9469(5) 0.4448(4) 0.089(4) Uani 0.5 1 d . . P A 1
C79 C 0.0862(13) 0.8951(6) 0.4496(5) 0.110(6) Uani 0.5 1 d . . P A 1
H79 H 0.1134 0.8761 0.4295 0.132 Uiso 0.5 1 calc R U P A 1
C77' C 0.0470(14) 0.9769(5) 0.5224(4) 0.094(4) Uani 0.5 1 d . . P A 2
C78' C 0.1526(11) 0.9592(5) 0.5157(4) 0.087(4) Uani 0.5 1 d . . P A 2
C79' C 0.1748(13) 0.9090(5) 0.5077(5) 0.114(6) Uani 0.5 1 d . . P A 2
H79' H 0.2471 0.8973 0.5098 0.136 Uiso 0.5 1 calc R U P A 2

loop_
_atom_site_aniso_label
_atom_site_aniso_U_11
_atom_site_aniso_U_22
_atom_site_aniso_U_33
_atom_site_aniso_U_23
_atom_site_aniso_U_13
_atom_site_aniso_U_12
Zn1 0.0226(2) 0.0245(2) 0.0276(2) 0.00172(17) 0.00418(17) -0.00303(18)
Zn2 0.0297(3) 0.0274(3) 0.0268(2) 0.00022(17) -0.00187(17) -0.00059(19)
Zn3 0.0334(3) 0.0467(3) 0.0443(3) 0.0090(2) 0.0063(2) -0.0093(2)
N1 0.0320(19) 0.037(2) 0.0274(16) 0.0031(14) 0.0021(14) -0.0079(15)
N2 0.0321(19) 0.051(2) 0.0255(16) 0.0076(15) 0.0013(14) -0.0123(17)
N3 0.037(2) 0.042(2) 0.0273(16) 0.0050(15) -0.0023(14) -0.0011(17)
N4 0.037(2) 0.045(2) 0.0281(17) 0.0077(15) -0.0030(14) -0.0055(17)
N5 0.033(2) 0.049(2) 0.0361(18) 0.0083(16) 0.0031(15) -0.0108(18)
N6 0.0298(19) 0.048(2) 0.0349(17) 0.0113(16) -0.0019(14) -0.0137(17)
N7 0.0247(18) 0.0360(19) 0.0345(17) 0.0071(14) 0.0036(14) -0.0032(15)
N8 0.0221(17) 0.038(2) 0.0344(17) 0.0136(15) 0.0018(13) -0.0021(15)
N9 0.037(2) 0.062(3) 0.042(2) 0.0216(18) 0.0011(17) -0.0101(19)
N10 0.0254(18) 0.043(2) 0.0360(18) 0.0149(15) 0.0018(14) -0.0046(16)
N11 0.0315(19) 0.0337(19) 0.0315(16) 0.0031(14) -0.0020(14) -0.0044(15)
N12 0.0250(17) 0.0350(19) 0.0269(15) 0.0057(13) -0.0002(13) -0.0026(15)
N13 0.090(4) 0.033(3) 0.082(3) -0.012(2) 0.040(3) -0.004(2)
N14 0.038(3) 0.081(4) 0.115(4) -0.043(3) -0.013(3) 0.019(3)
N15 0.173 0.156 0.118 0.035 -0.030 0.029
N16 0.048(2) 0.033(2) 0.072(3) 0.012(2) 0.012(2) -0.0063(19)
N17 0.043(3) 0.069(3) 0.104(4) 0.027(3) -0.009(2) -0.016(3)
N18 0.115(5) 0.031(3) 0.130(5) -0.006(3) 0.062(4) 0.002(3)
N19 0.22(3) 0.090(13) 0.128(16) -0.011(11) 0.027(16) 0.019(15)
N19' 0.075(11) 0.106(14) 0.46(4) -0.104(19) 0.036(16) -0.028(11)
O1 0.123(4) 0.054(3) 0.188(5) -0.021(3) 0.088(4) -0.032(3)
O2 0.157(5) 0.029(2) 0.156(4) -0.001(2) 0.083(4) 0.011(3)
O3 0.065(3) 0.093(4) 0.135(4) -0.053(3) -0.029(3) 0.051(3)
O4 0.043(3) 0.145(6) 0.387(12) -0.128(7) -0.038(5) 0.011(3)
O5 0.0411(19) 0.0398(18) 0.0509(17) 0.0029(14) 0.0014(14) -0.0106(15)
O6 0.057(2) 0.046(2) 0.072(2) 0.0230(17) -0.0080(18) -0.0038(17)
O7 0.0514(19) 0.0300(17) 0.0498(17) -0.0031(13) 0.0069(14) -0.0059(14)
O8 0.093(3) 0.043(2) 0.063(2) -0.0026(16) 0.033(2) -0.0186(19)
O9 0.054(3) 0.087(4) 0.185(5) 0.010(3) -0.015(3) 0.013(3)
O10 0.064(3) 0.135(5) 0.282(8) 0.123(5) -0.055(4) -0.053(3)
O11 0.222(7) 0.052(3) 0.145(5) -0.027(3) 0.079(5) -0.026(4)
O12 0.237(8) 0.073(4) 0.400(13) -0.040(6) 0.240(10) 0.004(5)
O13 0.090 0.098 0.198 0.030 0.062 -0.015
O14 0.0901(13) 0.0976(13) 0.2000(12) 0.0251(13) 0.0614(12) -0.0181(12)
O15 0.097(3) 0.035(2) 0.136(4) -0.016(2) 0.081(3) -0.025(2)
O16 0.083(3) 0.038(2) 0.081(2) -0.0146(17) 0.036(2) -0.0159(19)
O17 0.173 0.156 0.118 0.035 -0.030 0.029
O18 0.073(3) 0.052(2) 0.109(3) 0.031(2) 0.023(2) 0.003(2)
O19 0.127(4) 0.042(2) 0.098(3) -0.002(2) 0.039(3) 0.011(2)
O20 0.085 0.061 0.145 0.005 0.009 0.005
O21 0.079(3) 0.050(2) 0.096(3) 0.001(2) -0.018(2) 0.001(2)
O22 0.0254(14) 0.0242(14) 0.0384(14) -0.0013(11) 0.0070(11) -0.0038(12)
O23 0.0459(19) 0.0256(15) 0.0592(18) -0.0097(13) 0.0246(15) -0.0065(14)
O24 0.0451(19) 0.0366(18) 0.0519(17) -0.0054(14) 0.0073(14) 0.0197(15)
O25 0.053(2) 0.060(2) 0.062(2) -0.0305(18) 0.0046(17) 0.0033(18)
O26 0.173 0.156 0.118 0.035 -0.030 0.029
O27 0.30(2) 0.105(11) 0.129(12) 0.014(9) -0.052(14) 0.024(14)
O28 0.37(3) 0.151(15) 0.125(11) 0.005(10) -0.048(14) 0.119(17)
C80 0.035(2) 0.031(2) 0.043(2) -0.0016(18) -0.0033(18) -0.0092(19)
O27' 0.144(17) 0.20(2) 0.65(5) -0.07(3) 0.01(2) -0.110(17)
O28' 0.134(13) 0.127(13) 0.39(3) -0.096(16) -0.088(15) -0.001(11)
C1 0.033(2) 0.050(3) 0.029(2) 0.0071(18) -0.0025(17) -0.006(2)
C2 0.032(2) 0.042(3) 0.0263(18) 0.0059(17) 0.0028(16) -0.0039(19)
C3 0.026(2) 0.047(3) 0.031(2) 0.0039(18) 0.0016(16) -0.0039(19)
C4 0.033(2) 0.034(2) 0.030(2) 0.0049(16) -0.0047(16) 0.0001(18)
C5 0.036(2) 0.043(3) 0.0292(19) 0.0081(18) -0.0012(17) -0.003(2)
C6 0.032(2) 0.038(2) 0.034(2) 0.0084(18) -0.0019(17) -0.0064(19)
C7 0.041(2) 0.043(3) 0.0252(19) -0.0006(17) 0.0019(17) -0.012(2)
C8 0.077(4) 0.104(5) 0.037(2) 0.011(3) -0.008(2) -0.061(4)
C9 0.090(4) 0.133(6) 0.031(2) 0.011(3) -0.010(3) -0.082(4)
C10 0.033(2) 0.053(3) 0.029(2) 0.0073(19) -0.0023(17) -0.009(2)
C11 0.047(3) 0.135(6) 0.051(3) 0.031(3) -0.023(2) -0.040(4)
C12 0.043(3) 0.155(6) 0.045(3) 0.036(3) -0.010(2) -0.037(4)
C13 0.037(2) 0.046(3) 0.037(2) 0.0121(19) 0.0025(18) -0.010(2)
C14 0.045(3) 0.054(3) 0.050(3) 0.014(2) 0.001(2) -0.022(2)
C15 0.050(3) 0.045(3) 0.052(3) 0.022(2) -0.001(2) -0.009(2)
C16 0.029(2) 0.039(2) 0.0304(19) 0.0044(17) 0.0005(16) -0.0001(19)
C17 0.023(2) 0.033(2) 0.040(2) 0.0059(17) -0.0025(16) -0.0015(17)
C18 0.026(2) 0.042(2) 0.034(2) 0.0139(18) -0.0041(16) -0.0019(18)
C19 0.030(2) 0.031(2) 0.035(2) 0.0083(17) 0.0040(16) 0.0010(18)
C20 0.0206(19) 0.037(2) 0.035(2) 0.0054(17) 0.0014(16) -0.0013(17)
C21 0.026(2) 0.030(2) 0.0297(19) 0.0069(16) -0.0017(15) 0.0007(17)
C22 0.023(2) 0.037(2) 0.039(2) 0.0111(17) 0.0048(17) -0.0003(18)
C23 0.029(2) 0.049(3) 0.047(2) 0.024(2) 0.0016(18) -0.007(2)
C24 0.030(2) 0.055(3) 0.062(3) 0.033(2) -0.006(2) -0.010(2)
C25 0.038(3) 0.065(3) 0.042(2) 0.017(2) 0.001(2) -0.017(2)
C26 0.036(3) 0.063(3) 0.054(3) 0.026(2) -0.004(2) -0.019(2)
C27 0.041(3) 0.065(3) 0.049(3) 0.009(2) -0.005(2) -0.023(3)
C28 0.025(2) 0.035(2) 0.0257(18) 0.0052(16) 0.0009(15) -0.0030(17)
C29 0.035(2) 0.056(3) 0.048(2) 0.026(2) -0.007(2) -0.009(2)
C30 0.033(2) 0.060(3) 0.050(2) 0.029(2) -0.004(2) -0.016(2)
C31 0.026(2) 0.027(2) 0.0312(19) -0.0007(16) 0.0006(16) 0.0031(17)
C32 0.026(2) 0.028(2) 0.037(2) -0.0034(16) 0.0005(16) 0.0025(17)
C33 0.044(3) 0.030(2) 0.049(2) -0.0042(19) 0.012(2) 0.002(2)
C34 0.046(3) 0.025(2) 0.052(2) -0.0054(19) 0.010(2) 0.001(2)
C35 0.038(2) 0.034(2) 0.048(2) -0.0088(19) 0.0044(19) 0.010(2)
C36 0.039(3) 0.047(3) 0.065(3) -0.013(2) 0.022(2) 0.004(2)
C37 0.041(3) 0.032(2) 0.059(3) -0.008(2) 0.017(2) -0.009(2)
C38 0.035(2) 0.039(3) 0.048(2) -0.009(2) 0.0037(19) 0.008(2)
C39 0.048(3) 0.048(3) 0.080(3) -0.030(3) -0.017(3) 0.017(3)
C40 0.034(3) 0.057(3) 0.070(3) -0.019(3) -0.002(2) 0.020(2)
C41 0.031(2) 0.030(2) 0.041(2) -0.0043(17) 0.0056(17) 0.0071(18)
C42 0.038(3) 0.041(3) 0.056(3) -0.014(2) 0.001(2) 0.009(2)
C43 0.032(2) 0.039(3) 0.060(3) -0.013(2) 0.002(2) 0.009(2)
C44 0.041(3) 0.032(2) 0.044(2) 0.0016(19) 0.017(2) 0.001(2)
C45 0.048(3) 0.038(3) 0.041(2) -0.003(2) 0.006(2) -0.008(2)
C46 0.039(3) 0.033(2) 0.048(2) 0.0030(19) -0.001(2) -0.006(2)
C47 0.036(3) 0.047(3) 0.075(3) 0.016(2) -0.010(2) -0.011(2)
C48 0.044(3) 0.049(3) 0.078(3) 0.024(3) -0.006(2) -0.004(2)
C49 0.038(3) 0.035(3) 0.058(3) 0.004(2) 0.001(2) -0.009(2)
C50 0.036(3) 0.045(3) 0.062(3) 0.005(2) -0.002(2) -0.004(2)
C51 0.040(3) 0.042(3) 0.057(3) 0.010(2) 0.000(2) -0.001(2)
C52 0.041(3) 0.032(2) 0.056(3) 0.004(2) -0.002(2) -0.008(2)
C53 0.066(3) 0.047(3) 0.065(3) 0.002(2) 0.028(3) -0.013(3)
C54 0.067(3) 0.029(3) 0.064(3) -0.002(2) 0.022(3) -0.002(2)
C56 0.044(2) 0.040(2) 0.0425(18) 0.0003(16) 0.0049(16) -0.0048(17)
C57 0.048(3) 0.031(2) 0.054(3) -0.002(2) 0.008(2) -0.005(2)
C58 0.042(2) 0.037(2) 0.0386(18) 0.0004(16) 0.0003(16) -0.0066(17)
C59 0.0876(13) 0.0960(14) 0.1974(12) 0.0267(12) 0.0619(12) -0.0155(13)
C60 0.0848(13) 0.0917(13) 0.1951(13) 0.0251(12) 0.0620(12) -0.0154(12)
C61 0.077(2) 0.081(2) 0.191(2) 0.024(2) 0.059(2) -0.018(2)
C62 0.057(3) 0.054(3) 0.072(3) 0.000(3) 0.007(3) -0.012(3)
C63 0.056(3) 0.047(3) 0.045(2) -0.004(2) 0.017(2) -0.017(2)
C64 0.092(4) 0.064(4) 0.043(3) 0.000(2) 0.010(3) -0.011(3)
C65 0.170 0.074 0.077 0.044 0.091 0.051
C66 0.051(3) 0.043(3) 0.046(2) -0.004(2) 0.015(2) -0.017(2)
C67 0.086(4) 0.065(4) 0.082(4) -0.023(3) 0.056(3) -0.035(3)
C68 0.085(4) 0.048(3) 0.078(4) -0.020(3) 0.047(3) -0.023(3)
C69 0.048(3) 0.040(3) 0.048(2) -0.003(2) 0.019(2) -0.011(2)
C70 0.041(3) 0.038(3) 0.052(3) 0.003(2) 0.016(2) -0.007(2)
C71 0.042(3) 0.037(3) 0.047(2) 0.0046(19) 0.007(2) -0.012(2)
C72 0.060(3) 0.036(3) 0.063(3) -0.006(2) 0.022(2) -0.012(2)
C73 0.061(4) 0.052(4) 0.218(10) 0.004(5) 0.009(5) 0.007(4)
C74 0.100(4) 0.061(3) 0.225(6) 0.013(4) 0.014(4) 0.008(3)
C75 0.097(4) 0.058(3) 0.217(6) 0.009(4) 0.010(4) 0.008(3)
C76 0.085(6) 0.056(5) 0.231(11) -0.015(6) 0.000(6) 0.003(4)
C77 0.089(10) 0.048(7) 0.121(11) -0.022(7) -0.016(8) -0.008(7)
C78 0.109(12) 0.055(8) 0.104(11) -0.012(8) 0.007(9) -0.002(8)
C79 0.107(12) 0.076(10) 0.145(14) -0.067(10) -0.028(10) 0.024(9)
C77' 0.111(12) 0.049(8) 0.120(11) 0.005(7) -0.039(9) -0.008(8)
C78' 0.069(9) 0.039(7) 0.152(13) -0.017(7) 0.002(8) 0.007(6)
C79' 0.086(11) 0.055(9) 0.199(18) -0.022(10) -0.024(11) 0.003(8)

loop_
_atom_type_symbol
_atom_type_description
_atom_type_scat_dispersion_real
_atom_type_scat_dispersion_imag
_atom_type_scat_source
C C 0.0033 0.0016 'International Tables Vol C Tables 4.2.6.8 and 6.1.1.4'
H H 0.0000 0.0000 'International Tables Vol C Tables 4.2.6.8 and 6.1.1.4'
N N 0.0061 0.0033 'International Tables Vol C Tables 4.2.6.8 and 6.1.1.4'
O O 0.0106 0.0060 'International Tables Vol C Tables 4.2.6.8 and 6.1.1.4'
Zn Zn 0.2839 1.4301 'International Tables Vol C Tables 4.2.6.8 and 6.1.1.4'

loop_
_geom_angle_atom_site_label_1
_geom_angle_atom_site_label_2
_geom_angle_atom_site_label_3
_geom_angle
_geom_angle_site_symmetry_1
_geom_angle_site_symmetry_3
O24 Zn1 N1 116.38(13) 2_755 .
O24 Zn1 O22 102.77(12) 2_755 .
N1 Zn1 O22 115.61(12) . .
O24 Zn1 N7 97.36(13) 2_755 .
N1 Zn1 N7 112.46(13) . .
O22 Zn1 N7 110.47(12) . .
O7 Zn2 O5 110.47(13) 2_455 .
O7 Zn2 N3 125.78(13) 2_455 4_475
O5 Zn2 N3 105.37(14) . 4_475
O7 Zn2 N11 107.35(13) 2_455 .
O5 Zn2 N11 105.02(13) . .
N3 Zn2 N11 100.81(13) 4_475 .
O21 Zn3 O13 106.8(2) . .
O21 Zn3 N5 119.88(16) . .
O13 Zn3 N5 116.8(2) . .
O21 Zn3 N9 109.06(17) . .
O13 Zn3 N9 97.2(2) . .
N5 Zn3 N9 104.41(14) . .
O21 Zn3 O14 89.73(19) . .
O13 Zn3 O14 52.6(2) . .
N5 Zn3 O14 86.00(17) . .
N9 Zn3 O14 148.81(19) . .
C7 N1 C8 105.6(3) . .
C7 N1 Zn1 127.2(3) . .
C8 N1 Zn1 127.1(3) . .
C9 N2 C7 106.9(3) . .
C9 N2 C2 126.6(3) . .
C7 N2 C2 126.5(3) . .
C10 N3 C11 105.2(3) . .
C10 N3 Zn2 128.2(3) . 4_676
C11 N3 Zn2 126.5(3) . 4_676
C10 N4 C12 106.6(3) . .
C10 N4 C4 126.3(4) . .
C12 N4 C4 127.1(3) . .
C13 N5 C14 106.6(4) . .
C13 N5 Zn3 126.1(3) . .
C14 N5 Zn3 127.1(3) . .
C13 N6 C15 107.2(3) . .
C13 N6 C6 125.7(4) . .
C15 N6 C6 126.8(4) . .
C22 N7 C23 105.6(3) . .
C22 N7 Zn1 132.3(3) . .
C23 N7 Zn1 122.1(3) . .
C22 N8 C24 106.8(3) . .
C22 N8 C17 127.3(3) . .
C24 N8 C17 125.9(3) . .
C25 N9 C26 106.0(4) . .
C25 N9 Zn3 128.8(3) . .
C26 N9 Zn3 125.3(3) . .
C25 N10 C27 106.4(3) . .
C25 N10 C19 127.3(4) . .
C27 N10 C19 126.1(4) . .
C28 N11 C29 105.8(3) . .
C28 N11 Zn2 128.9(3) . .
C29 N11 Zn2 125.2(3) . .
C28 N12 C30 107.2(3) . .
C28 N12 C21 126.4(3) . .
C30 N12 C21 126.1(3) . .
O2 N13 O1 123.5(5) . .
O2 N13 C34 119.0(5) . .
O1 N13 C34 117.4(4) . .
O3 N14 O4 121.2(5) . .
O3 N14 C43 121.1(5) . .
O4 N14 C43 117.7(5) . .
O17 N15 O26 120.3(10) . .
O17 N15 C64 127.8(10) . .
O26 N15 C64 111.8(7) . .
O18 N16 O19 123.6(4) . .
O18 N16 C71 119.1(4) . .
O19 N16 C71 117.2(4) . .
O10 N17 O9 120.7(5) . .
O10 N17 C50 118.8(5) . .
O9 N17 C50 120.2(5) . .
O12 N18 O11 122.3(6) . .
O12 N18 C57 119.3(6) . .
O11 N18 C57 117.7(5) . .
O28 N19 O27 128(3) . .
O28 N19 C78 127(2) . .
O27 N19 C78 104(2) . .
O28' N19' O27' 122(2) . .
O28' N19' C78' 122.7(17) . .
O27' N19' C78' 115.5(16) . .
C45 O5 Zn2 110.5(3) . .
C58 O7 Zn2 114.7(3) . 2_445
C59 O13 Zn3 110.9(6) . .
C59 O14 Zn3 82.6(5) . .
C73 O21 Zn3 106.9(5) . .
C31 O22 Zn1 108.2(2) . .
C44 O24 Zn1 123.9(3) . 2_745
C56 C80 C54 118.4(4) . .
C56 C80 C58 119.4(4) . .
C54 C80 C58 122.2(4) . .
C6 C1 C2 117.4(4) . .
C3 C2 C1 122.0(3) . .
C3 C2 N2 118.5(4) . .
C1 C2 N2 119.4(3) . .
C4 C3 C2 118.9(4) . .
C3 C4 C5 121.2(4) . .
C3 C4 N4 119.8(4) . .
C5 C4 N4 119.0(3) . .
C6 C5 C4 117.9(4) . .
C1 C6 C5 122.6(4) . .
C1 C6 N6 119.4(3) . .
C5 C6 N6 117.9(3) . .
N1 C7 N2 110.9(4) . .
N1 C8 C9 109.3(4) . .
N2 C9 C8 107.3(4) . .
N3 C10 N4 111.6(4) . .
N3 C11 C12 111.2(4) . .
C11 C12 N4 105.5(4) . .
N5 C13 N6 110.8(4) . .
C15 C14 N5 109.6(4) . .
C14 C15 N6 105.7(4) . .
C17 C16 C21 117.7(4) . .
C18 C17 C16 122.1(4) . .
C18 C17 N8 119.0(3) . .
C16 C17 N8 118.9(3) . .
C19 C18 C17 117.8(3) . .
C18 C19 C20 122.1(3) . .
C18 C19 N10 119.5(3) . .
C20 C19 N10 118.4(3) . .
C21 C20 C19 118.5(3) . .
C20 C21 C16 121.8(3) . .
C20 C21 N12 119.4(3) . .
C16 C21 N12 118.8(3) . .
N7 C22 N8 111.2(3) . .
C24 C23 N7 110.3(4) . .
C23 C24 N8 106.0(4) . .
N9 C25 N10 111.3(4) . .
C27 C26 N9 109.4(4) . .
C26 C27 N10 106.9(4) . .
N11 C28 N12 111.4(3) . .
C30 C29 N11 109.4(4) . .
C29 C30 N12 106.2(4) . .
O23 C31 O22 122.1(3) . .
O23 C31 C32 120.1(4) . .
O22 C31 C32 117.8(3) . .
C33 C32 C37 117.5(4) . .
C33 C32 C31 120.6(3) . .
C37 C32 C31 121.9(4) . .
C34 C33 C32 120.6(4) . .
C33 C34 C35 123.0(4) . .
C33 C34 N13 117.0(4) . .
C35 C34 N13 120.0(4) . .
C36 C35 C34 115.8(4) . .
C36 C35 C38 118.6(4) . .
C34 C35 C38 125.6(4) . .
C37 C36 C35 122.2(4) . .
C36 C37 C32 120.9(4) . .
C43 C38 C39 115.9(4) . .
C43 C38 C35 126.6(4) . .
C39 C38 C35 117.4(4) . .
C40 C39 C38 121.2(4) . .
C41 C40 C39 121.7(4) . .
C40 C41 C42 117.7(4) . .
C40 C41 C44 122.8(4) . .
C42 C41 C44 119.5(4) . .
C43 C42 C41 120.1(4) . .
C42 C43 C38 123.3(4) . .
C42 C43 N14 116.7(4) . .
C38 C43 N14 120.0(4) . .
O25 C44 O24 125.7(4) . .
O25 C44 C41 119.6(4) . .
O24 C44 C41 114.7(4) . .
O6 C45 O5 124.3(4) . .
O6 C45 C46 120.0(4) . .
O5 C45 C46 115.7(4) . .
C51 C46 C47 118.5(4) . .
C51 C46 C45 120.4(4) . .
C47 C46 C45 121.2(4) . .
C48 C47 C46 120.9(4) . .
C47 C48 C49 121.7(5) . .
C50 C49 C48 116.4(4) . .
C50 C49 C52 127.3(4) . .
C48 C49 C52 116.2(4) . .
C49 C50 C51 122.3(4) . .
C49 C50 N17 120.8(4) . .
C51 C50 N17 116.8(4) . .
C46 C51 C50 120.1(4) . .
C53 C52 C57 115.8(4) . .
C53 C52 C49 118.6(4) . .
C57 C52 C49 125.5(4) . .
C54 C53 C52 121.5(4) . .
C53 C54 C80 121.0(4) . .
C80 C56 C57 120.6(4) . .
C56 C57 C52 122.6(4) . .
C56 C57 N18 116.8(4) . .
C52 C57 N18 120.6(4) . .
O8 C58 O7 124.1(4) . .
O8 C58 C80 119.6(4) . .
O7 C58 C80 116.2(4) . .
O13 C59 O14 113.6(8) . .
O13 C59 C60 122.6(9) . .
O14 C59 C60 123.6(8) . .
C61 C60 C65 118.7(7) . .
C61 C60 C59 118.0(10) . .
C65 C60 C59 123.2(9) . .
C60 C61 C62 123.9(9) . .
C61 C62 C63 122.5(6) . .
C64 C63 C62 116.0(5) . .
C64 C63 C66 125.0(5) . .
C62 C63 C66 119.0(4) . .
N15 C64 C63 129.1(6) . .
N15 C64 C65 111.0(6) . .
C63 C64 C65 119.3(6) . .
C60 C65 C64 119.2(6) . .
C71 C66 C67 115.9(4) . .
C71 C66 C63 125.6(4) . .
C67 C66 C63 118.1(4) . .
C68 C67 C66 121.7(4) . .
C69 C68 C67 120.8(5) . .
C70 C69 C68 117.9(4) . .
C70 C69 C72 122.0(4) . .
C68 C69 C72 120.0(4) . .
C69 C70 C71 120.6(4) . .
C66 C71 C70 122.9(4) . .
C66 C71 N16 119.7(4) . .
C70 C71 N16 117.3(4) . .
O16 C72 O15 123.3(4) . .
O16 C72 C69 125.2(4) . .
O15 C72 C69 111.5(4) . .
O21 C73 O20 126.2(7) . .
O21 C73 C74 115.9(7) . .
O20 C73 C74 117.9(7) . .
C75 C74 C73 127.9(8) . .
C75 C74 C79' 100.0(10) . .
C73 C74 C79' 116.8(9) . .
C75 C74 C79 112.0(9) . .
C73 C74 C79 104.0(9) . .
C74 C75 C76 125.0(9) . .
C75 C76 C77' 120.6(10) . .
C75 C76 C77 112.6(9) . .
C78 C77 C76 121.7(12) . .
C77 C78 C79 118.7(15) . .
C77 C78 N19 113.6(15) . .
C79 C78 N19 126.5(15) . .
C78 C79 C74 116.8(11) . .
C78' C77' C76 110.9(12) . .
C79' C78' C77' 122.6(14) . .
C79' C78' N19' 119.4(13) . .
C77' C78' N19' 118.0(12) . .
C78' C79' C74 122.4(13) . .

loop_
_geom_bond_atom_site_label_1
_geom_bond_atom_site_label_2
_geom_bond_distance
_geom_bond_site_symmetry_2
Zn1 O24 1.948(3) 2_755
Zn1 N1 1.992(3) .
Zn1 O22 2.002(3) .
Zn1 N7 2.013(3) .
Zn2 O7 1.936(3) 2_455
Zn2 O5 1.958(3) .
Zn2 N3 2.010(3) 4_475
Zn2 N11 2.049(3) .
Zn3 O21 1.981(4) .
Zn3 O13 2.001(5) .
Zn3 N5 2.011(4) .
Zn3 N9 2.024(4) .
Zn3 O14 2.469(5) .
N1 C7 1.321(5) .
N1 C8 1.347(6) .
N2 C9 1.335(6) .
N2 C7 1.339(5) .
N2 C2 1.436(5) .
N3 C10 1.319(5) .
N3 C11 1.343(6) .
N3 Zn2 2.010(3) 4_676
N4 C10 1.353(5) .
N4 C12 1.366(6) .
N4 C4 1.435(5) .
N5 C13 1.300(5) .
N5 C14 1.370(6) .
N6 C13 1.340(6) .
N6 C15 1.383(5) .
N6 C6 1.429(5) .
N7 C22 1.311(5) .
N7 C23 1.368(5) .
N8 C22 1.332(5) .
N8 C24 1.384(5) .
N8 C17 1.439(5) .
N9 C25 1.317(5) .
N9 C26 1.361(6) .
N10 C25 1.331(5) .
N10 C27 1.375(5) .
N10 C19 1.425(5) .
N11 C28 1.318(5) .
N11 C29 1.366(5) .
N12 C28 1.332(5) .
N12 C30 1.371(5) .
N12 C21 1.445(5) .
N13 O2 1.192(6) .
N13 O1 1.217(6) .
N13 C34 1.484(6) .
N14 O3 1.193(6) .
N14 O4 1.213(7) .
N14 C43 1.486(6) .
N15 O17 1.144(8) .
N15 O26 1.242(10) .
N15 C64 1.332(10) .
N16 O18 1.210(5) .
N16 O19 1.253(5) .
N16 C71 1.461(6) .
N17 O10 1.183(7) .
N17 O9 1.217(6) .
N17 C50 1.468(6) .
N18 O12 1.120(7) .
N18 O11 1.221(7) .
N18 C57 1.451(6) .
N19 O28 1.14(3) .
N19 O27 1.30(2) .
N19 C78 1.44(3) .
N19' O28' 1.194(9) .
N19' O27' 1.25(3) .
N19' C78' 1.45(2) .
O5 C45 1.277(5) .
O6 C45 1.222(5) .
O7 C58 1.268(5) .
O7 Zn2 1.936(3) 2_445
O8 C58 1.222(5) .
O13 C59 1.138(7) .
O14 C59 1.281(7) .
O15 C72 1.329(6) .
O16 C72 1.190(6) .
O20 C73 1.250(8) .
O21 C73 1.241(8) .
O22 C31 1.273(5) .
O23 C31 1.240(4) .
O24 C44 1.272(5) .
O24 Zn1 1.948(3) 2_745
O25 C44 1.227(5) .
C80 C56 1.358(6) .
C80 C54 1.391(6) .
C80 C58 1.507(6) .
C1 C6 1.380(5) .
C1 C2 1.384(6) .
C2 C3 1.381(5) .
C3 C4 1.375(5) .
C4 C5 1.392(6) .
C5 C6 1.382(5) .
C8 C9 1.348(6) .
C11 C12 1.359(7) .
C14 C15 1.341(6) .
C16 C17 1.389(5) .
C16 C21 1.396(5) .
C17 C18 1.379(5) .
C18 C19 1.381(5) .
C19 C20 1.387(5) .
C20 C21 1.365(5) .
C23 C24 1.322(6) .
C26 C27 1.335(6) .
C29 C30 1.352(6) .
C31 C32 1.497(5) .
C32 C33 1.380(6) .
C32 C37 1.405(5) .
C33 C34 1.365(6) .
C34 C35 1.402(6) .
C35 C36 1.380(6) .
C35 C38 1.497(6) .
C36 C37 1.373(6) .
C38 C43 1.380(6) .
C38 C39 1.387(6) .
C39 C40 1.380(6) .
C40 C41 1.371(6) .
C41 C42 1.383(6) .
C41 C44 1.509(6) .
C42 C43 1.366(6) .
C45 C46 1.518(6) .
C46 C51 1.375(6) .
C46 C47 1.382(6) .
C47 C48 1.376(6) .
C48 C49 1.388(6) .
C49 C50 1.384(6) .
C49 C52 1.496(6) .
C50 C51 1.387(6) .
C52 C53 1.393(7) .
C52 C57 1.394(6) .
C53 C54 1.383(6) .
C56 C57 1.383(6) .
C59 C60 1.465(10) .
C60 C61 1.252(12) .
C60 C65 1.412(12) .
C61 C62 1.369(8) .
C62 C63 1.387(7) .
C63 C64 1.373(7) .
C63 C66 1.470(6) .
C64 C65 1.453(9) .
C66 C71 1.373(6) .
C66 C67 1.402(7) .
C67 C68 1.386(7) .
C68 C69 1.388(6) .
C69 C70 1.375(6) .
C69 C72 1.480(6) .
C70 C71 1.387(6) .
C73 C74 1.499(10) .
C74 C75 1.310(11) .
C74 C79' 1.583(17) .
C74 C79 1.74(2) .
C75 C76 1.339(10) .
C76 C77' 1.423(15) .
C76 C77 1.716(17) .
C77 C78 1.365(19) .
C78 C79 1.43(2) .
C77' C78' 1.382(19) .
C78' C79' 1.351(17) .

loop_
_platon_squeeze_void_nr
_platon_squeeze_void_average_x
_platon_squeeze_void_average_y
_platon_squeeze_void_average_z
_platon_squeeze_void_volume
_platon_squeeze_void_count_electrons
1 -0.010 0.006 0.000 2015.4 428.9
2 -0.044 0.133 0.500 2015.5 428.1
